data_7252086
loop_
_publ_author_name
'Loleit, Andr&#xe9;'
'Eckhardt, Lars'
'Str&#xf6;bele, Markus'
'Hiller, Jonas L.'
'Scheele, Marcus'
'Bettinger, Holger F.'

_publ_section_title
;
 Green circularly polarized luminescence with a high dissymmetry factor
 emitted by a [2.2]fluorenonophane.
;
_journal_issue 17
_journal_name_full 'Physical chemistry chemical physics : PCCP'
_journal_page_first 10462
_journal_page_last 10466
_journal_paper_doi 10.1039/d6cp00273k
_journal_volume 28
_journal_year 2026
_chemical_absolute_configuration unk
_chemical_formula_moiety '2(C30 H20 O2)'
_chemical_formula_sum 'C60 H40 O4'
_chemical_formula_weight 824.984
_space_group_crystal_system triclinic
_space_group_IT_number 1
_space_group_name_Hall 'P 1'
_space_group_name_H-M_alt 'P 1'
_symmetry_Int_Tables_number 1
_atom_sites_solution_primary dual
_audit_creation_date 2025-06-09
_audit_creation_method
;
Olex2 1.5-ac5-024
(compiled 2022.04.12 svn.rca3783a0 for Rigaku Oxford Diffraction, GUI svn.r6498)
;
_audit_update_record
;
2025-06-09 deposited with the CCDC.	2026-04-06 downloaded from the CCDC.
;
_cell_angle_alpha 73.291(2)
_cell_angle_beta 75.659(2)
_cell_angle_gamma 63.147(2)
_cell_formula_units_Z 1
_cell_length_a 8.8766(2)
_cell_length_b 9.0804(2)
_cell_length_c 14.7689(3)
_cell_measurement_reflns_used 15732
_cell_measurement_temperature 150.00(10)
_cell_measurement_theta_max 79.6380
_cell_measurement_theta_min 3.1510
_cell_volume 1007.50(4)
_computing_cell_refinement 'CrysAlisPro 1.171.44.92a (Rigaku OD, 2025)'
_computing_data_collection 'CrysAlisPro system (CCD 43.144a 64-bit (release 23-01-2025))'
_computing_data_reduction 'CrysAlisPro 1.171.44.92a (Rigaku OD, 2025)'
_computing_molecular_graphics 'Olex2 1.5-ac5-024 (Dolomanov et al., 2009)'
_computing_publication_material 'Olex2 1.5-ac5-024 (Dolomanov et al., 2009)'
_computing_structure_refinement 'olex2.refine 1.5-ac5-024 (Bourhis et al., 2015)'
_computing_structure_solution 'SHELXT  (Sheldrick, 2015)'
_diffrn_ambient_environment N~2~
_diffrn_ambient_temperature 150.00(10)
_diffrn_detector 'Hybrid Pixel Array Detector'
_diffrn_detector_area_resol_mean 10.0000
_diffrn_detector_type HyPix
_diffrn_measured_fraction_theta_full 0.9997
_diffrn_measured_fraction_theta_max 0.9914
_diffrn_measurement_details
;
List of Runs (angles in degrees, time in seconds):

  # Type    Start    End  Width  t~exp~   \w     \q     \k     \f   Frames
#--------------------------------------------------------------------------
  1  \w   -109.00 -82.00   0.50    0.50    --  -49.87 -59.00  39.00   54
  2  \w     90.00 119.00   0.50    0.50    --   49.87  59.00 179.00   58
  3  \w     51.00  83.00   0.50    0.50    --   49.87  59.00 179.00   64
  4  \w    -68.00 -42.00   0.50    1.10    --  -90.00  59.00 179.00   52
  5  \w   -155.00-129.00   0.50    1.10    --  -90.00 -59.00  39.00   52
  6  \w   -116.00 -83.00   0.50    1.10    --  -90.00 -59.00  39.00   66
  7  \w     41.00  66.00   0.50    1.10    --  111.50 -59.00  39.00   50
  8  \w    101.00 131.00   0.50    1.10    --  111.50  59.00 179.00   60
  9  \w    -17.00   9.00   0.50    0.50    --   10.00 100.00 111.82   52
 10  \w    -14.00  15.00   0.50    0.50    --   14.00  95.00  32.77   58
 11  \w     -8.00  17.00   0.50    0.50    --   22.00 101.00-174.32   50
 12  \w      3.00  28.00   0.50    0.50    --   30.00  93.00  93.01   50
 13  \w     14.00  39.00   0.50    0.50    --   38.00  88.00 156.03   50
 14  \w     13.00  38.00   0.50    0.50    --   38.00  90.00 -73.37   50
 15  \w     17.00  42.00   0.50    0.50    --   42.00  90.00   7.79   50
 16  \w    -73.00 -44.00   0.50    0.50    --  -49.87 -37.00 -30.00   58
 17  \w    -79.00 -33.00   0.50    0.50    --  -49.87 -77.00-180.00   92
 18  \w   -107.00 -79.00   0.50    0.50    --  -49.87 -37.00 -30.00   56
 19  \w    -66.00 -39.00   0.50    0.50    --  -49.87 -59.00  39.00   54
 20  \w    -31.00  21.00   0.50    0.50    --  -49.87  59.00 179.00  104
 21  \w    -60.00 -30.00   0.50    0.50    --  -49.87 -77.00-120.00   60
 22  \w    -56.00 -30.00   0.50    0.50    --  -49.87 -77.00  60.00   52
 23  \w    -60.00 -34.00   0.50    0.50    --  -49.87 -77.00 -60.00   52
 24  \w     34.00  90.00   0.50    0.50    --   49.87-125.00  60.00  112
 25  \w     12.00  55.00   0.50    0.50    --   49.87 -59.00  39.00   86
 26  \w     37.00  91.00   0.50    0.50    --   49.87-125.00-120.00  108
 27  \w     35.00  61.00   0.50    0.50    --   49.87  77.00 120.00   52
 28  \w    -19.00   7.00   0.50    0.50    --   49.87 -59.00  39.00   52
 29  \w     31.00  57.00   0.50    0.50    --   49.87  77.00  90.00   52
 30  \w    -60.00 -34.00   0.50    0.50    --  -54.00 -77.00  10.82   52
 31  \w    -67.00 -41.00   0.50    0.50    --  -58.00 -74.00-137.48   52
 32  \w     45.00  71.00   0.50    0.50    --   58.00  69.00 -57.79   52
 33  \w     42.00  70.00   0.50    0.50    --   58.00  69.00  77.40   56
 34  \w    -72.00 -46.00   0.50    0.50    --  -62.00 -68.00  72.95   52
 35  \w   -127.00-101.00   0.50    0.50    --  -62.00 -72.00 117.05   52
 36  \w    -70.00 -44.00   0.50    0.50    --  -62.00 -72.00 -17.67   52
 37  \w    -74.00 -48.00   0.50    0.50    --  -62.00 -69.00-170.84   52
 38  \w    -71.00 -44.00   0.50    0.50    --  -62.00 -72.00 -68.78   54
 39  \w    -73.00 -44.00   0.50    0.50    --  -62.00 -72.00 117.05   58
 40  \w    -77.00 -46.00   0.50    0.50    --  -62.00 -71.00 164.43   62
 41  \w    -78.00 -53.00   0.50    0.50    --  -66.00 -66.00-125.96   50
 42  \w    -77.00 -51.00   0.50    0.50    --  -66.00 -70.00-144.03   52
 43  \w    -74.00 -48.00   0.50    0.50    --  -66.00 -72.00  10.69   52
 44  \w    -73.00 -48.00   0.50    0.50    --  -66.00 -74.00-100.88   50
 45  \w    -95.00 -53.00   0.50    0.50    --  -70.00 -70.00  58.49   84
 46  \w    -82.00 -56.00   0.50    0.50    --  -74.00 -75.00-146.89   52
 47  \w    -83.00 -57.00   0.50    0.50    --  -74.00 -74.00 119.00   52
 48  \w    -92.00 -55.00   0.50    0.50    --  -74.00 -75.00 164.22   74
 49  \w    -83.00 -57.00   0.50    0.50    --  -74.00 -73.00 -17.88   52
 50  \w    -86.00 -60.00   0.50    0.50    --  -78.00 -72.00 103.62   52
 51  \w    -87.00 -61.00   0.50    0.50    --  -78.00 -74.00  46.31   52
 52  \w    -95.00 -60.00   0.50    0.50    --  -78.00 -72.00-168.68   70
 53  \w    -90.00 -64.00   0.50    0.50    --  -78.00 -67.00 -43.63   52
 54  \w    -86.00 -60.00   0.50    0.50    --  -78.00 -73.00 -50.03   52
 55  \w   -109.00 -63.00   0.50    0.50    --  -78.00 -65.00  41.38   92
 56  \w    -87.00 -61.00   0.50    0.50    --  -78.00 -74.00 -65.18   52
 57  \w    -92.00 -64.00   0.50    1.10    --  -82.00 -73.00-129.80   56
 58  \w    -92.00 -66.00   0.50    1.10    --  -82.00 -67.00 -99.81   52
 59  \w   -147.00-102.00   0.50    1.10    --  -82.00 -67.00 -99.81   90
 60  \w    -91.00 -65.00   0.50    1.10    --  -82.00 -71.00 148.39   52
 61  \w    -92.00 -66.00   0.50    1.10    --  -82.00 -71.00 -20.51   52
 62  \w    -93.00 -67.00   0.50    1.10    --  -86.00 -76.00 -71.53   52
 63  \w   -102.00 -76.00   0.50    1.10    --  -90.00 -66.00  55.45   52
 64  \w   -102.00 -72.00   0.50    1.10    --  -90.00 -75.00-117.76   60
 65  \w   -114.00 -74.00   0.50    1.10    --  -90.00 -67.00  82.53   80
 66  \w   -143.00-109.00   0.50    1.10    --  -90.00 -75.00-117.76   68
 67  \w    -99.00 -73.00   0.50    1.10    --  -90.00 -71.00  36.94   52
 68  \w    -96.00 -70.00   0.50    1.10    --  -90.00 -77.00  27.13   52
 69  \w    -98.00 -72.00   0.50    1.10    --  -90.00 -77.00-150.00   52
 70  \w   -106.00 -73.00   0.50    1.10    --  -90.00 -70.00 -55.16   66
 71  \w   -130.00 -72.00   0.50    1.10    --  -90.00 -73.00   5.76  116
 72  \w   -104.00 -73.00   0.50    1.10    --  -90.00 -77.00 150.00   62
 73  \w   -149.00-123.00   0.50    1.10    --  -90.00 -70.00 -55.16   52
 74  \w   -109.00 -76.00   0.50    1.10    --  -90.00 -66.00  95.95   66
 75  \w   -108.00 -75.00   0.50    1.10    --  -90.00 -73.00-106.17   66
 76  \w    -98.00 -72.00   0.50    1.10    --  -90.00 -74.00 169.30   52
 77  \w   -109.00 -72.00   0.50    1.10    --  -90.00 -74.00 138.34   74
 78  \w   -141.00-116.00   0.50    1.10    --  -90.00 -73.00-165.87   50
 79  \w   -102.00 -76.00   0.50    1.10    --  -90.00 -65.00 -22.05   52
 80  \w   -109.00 -73.00   0.50    1.10    --  -90.00 -73.00-165.87   72
 81  \w   -142.00-103.00   0.50    1.10    --  -90.00 -74.00 169.30   78
 82  \w    -98.00 -72.00   0.50    1.10    --  -90.00 -77.00 -90.00   52
 83  \w   -105.00 -75.00   0.50    1.10    --  -90.00 -70.00-142.56   60
 84  \w    -97.00 -71.00   0.50    1.10    --  -90.00 -75.00 -98.16   52
 85  \w    -97.00 -71.00   0.50    1.10    --  -90.00 -77.00  90.00   52
 86  \w     93.00 154.00   0.50    1.10    --  111.50  77.00  90.00  122
 87  \w     92.00 135.00   0.50    1.10    --  111.50  77.00 -30.00   86
 88  \w     56.00 106.00   0.50    1.10    --  111.50 -94.00 150.00  100
 89  \w     99.00 148.00   0.50    1.10    --  111.50  61.00 -30.00   98
 90  \w     43.00  92.00   0.50    1.10    --  111.50-125.00 -30.00   98
 91  \w     97.00 178.00   0.50    1.10    --  111.50  77.00  30.00  162
 92  \w    130.00 177.00   0.50    1.10    --  111.50  77.00 120.00   94
 93  \w    147.00 173.00   0.50    1.10    --  111.50  61.00 -60.00   52
 94  \w     99.00 124.00   0.50    1.10    --  111.50  61.00 -60.00   50
 95  \w     92.00 125.00   0.50    1.10    --  111.50  77.00 120.00   66
 96  \w     73.00 105.00   0.50    1.10    --  111.50 -94.00  30.00   64
 97  \w     41.00  87.00   0.50    1.10    --  111.50 -77.00   0.00   92
 98  \w     73.00 104.00   0.50    1.10    --  111.50 -94.00  90.00   62
 99  \w     41.00  67.00   0.50    1.10    --  111.50 -94.00  90.00   52
100  \w    129.00 157.00   0.50    1.10    --  111.50 125.00  30.00   56
101  \w     99.00 151.00   0.50    1.10    --  111.50  61.00  90.00  104
102  \w     97.00 176.00   0.50    1.10    --  111.50  77.00-180.00  158
103  \w    143.00 177.00   0.50    1.10    --  111.50  77.00 -60.00   68
104  \w    106.00 132.00   0.50    1.10    --  111.50  45.00 -30.00   52
105  \w    108.00 154.00   0.50    1.10    --  111.50  30.00 150.00   92
106  \w     95.00 121.00   0.50    1.10    --  111.50  77.00 -60.00   52
107  \w     86.00 111.00   0.50    1.10    --  111.50-125.00 -60.00   50
108  \w     45.00  70.00   0.50    1.10    --  111.50-125.00 -60.00   50
109  \w    105.00 131.00   0.50    1.10    --  111.50  61.00 -90.00   52
110  \w    141.00 174.00   0.50    1.10    --  111.50  61.00 -90.00   66
111  \w     84.00 111.00   0.50    1.10    --  111.50-125.00   0.00   54
112  \w    123.00 168.00   0.50    1.10    --  111.50  45.00 150.00   90
113  \w     41.00  66.00   0.50    1.10    --  111.50 -61.00 -60.00   50
114  \w     55.00 101.00   0.50    1.10    --  111.50 -94.00 -30.00   92
115  \w     43.00  69.00   0.50    1.10    --  111.50-125.00   0.00   52
116  \w     60.00 101.00   0.50    1.10    --  111.50 -94.00-150.00   82
117  \w    117.00 176.00   0.50    1.10    --  111.50  15.00  30.00  118
118  \w    102.00 137.00   0.50    1.10    --  111.50  61.00-120.00   70
119  \w    136.00 173.00   0.50    1.10    --  111.50  77.00-120.00   74
120  \w     78.00 104.00   0.50    1.10    --  111.50 -94.00 120.00   52
121  \w    105.00 131.00   0.50    1.10    --  111.50 125.00-180.00   52
122  \w    121.00 153.00   0.50    1.10    --  111.50 125.00-120.00   64
123  \w     41.00  71.00   0.50    1.10    --  111.50 -94.00 120.00   60
124  \w     93.00 120.00   0.50    1.10    --  111.50  77.00-120.00   54
125  \w     76.00 105.00   0.50    1.10    --  111.50 -94.00-180.00   58
126  \w     50.00  75.00   0.50    1.10    --  111.50 -94.00-180.00   50
127  \w     67.00 111.00   0.50    1.10    --  111.50-125.00  30.00   88
128  \w     42.00  68.00   0.50    1.10    --  111.50 -77.00-180.00   52
129  \w     42.00  69.00   0.50    1.10    --  111.50 -61.00 150.00   54
130  \w     45.00  70.00   0.50    1.10    --  111.50 -61.00 120.00   50
131  \w     98.00 147.00   0.50    1.10    --  111.50  61.00  30.00   98
132  \w    131.00 159.00   0.50    1.10    --  111.50  45.00  60.00   56
133  \w     41.00  68.00   0.50    1.10    --  111.50 -61.00-180.00   54
134  \w     41.00  77.00   0.50    1.10    --  111.50 -94.00-120.00   72
135  \w     62.00  96.00   0.50    1.10    --  111.50 -77.00  30.00   68
136  \w     51.00  77.00   0.50    1.10    --  111.50 -79.00 -60.32   52
137  \w    124.00 177.00   0.50    1.10    --  111.50  77.00  60.00  106
138  \w    102.00 153.00   0.50    1.10    --  111.50  61.00   0.00  102
139  \w     75.00 100.00   0.50    1.10    --  111.50 -77.00  90.00   50
140  \w     92.00 120.00   0.50    1.10    --  111.50  77.00  60.00   56
141  \w    146.00 171.00   0.50    1.10    --  111.50  30.00 -60.00   50
142  \w     93.00 156.00   0.50    1.10    --  111.50  77.00-150.00  126
143  \w    110.00 141.00   0.50    1.10    --  111.50  30.00 -60.00   62
144  \w    100.00 177.00   0.50    1.10    --  111.50  61.00-150.00  154
145  \w     44.00  69.00   0.50    1.10    --  111.50 -77.00  90.00   50
146  \w     78.00 104.00   0.50    1.10    --  111.50 -94.00  60.00   52
147  \w    148.00 177.00   0.50    1.10    --  111.50  77.00   0.00   58
148  \w     93.00 130.00   0.50    1.10    --  111.50  77.00   0.00   74
149  \w    141.00 176.00   0.50    1.10    --  111.50  45.00  90.00   70
150  \w    134.00 161.00   0.50    1.10    --  111.50 125.00 -90.00   54
151  \w    145.00 171.00   0.50    1.10    --  111.50  45.00-180.00   52
152  \w    107.00 139.00   0.50    1.10    --  111.50  45.00-180.00   64
153  \w     79.00 105.00   0.50    1.10    --  111.50 -94.00 -90.00   52
154  \w     43.00  69.00   0.50    1.10    --  111.50 -94.00 -90.00   52
155  \w     75.00 100.00   0.50    1.10    --  111.50 -77.00 -30.00   50
156  \w     42.00  68.00   0.50    1.10    --  111.50 -77.00 -30.00   52
157  \w    131.00 174.00   0.50    1.10    --  111.50  77.00 150.00   86
158  \w     75.00 100.00   0.50    1.10    --  111.50 -77.00-150.00   50
159  \w     92.00 118.00   0.50    1.10    --  111.50  77.00 150.00   52
160  \w    111.00 164.00   0.50    1.10    --  111.50  30.00 -90.00  106
161  \w     93.00 143.00   0.50    1.10    --  111.50  77.00 -90.00  100
162  \w     82.00 108.00   0.50    1.10    --  111.50 -79.00 -60.32   52
163  \w     41.00  68.00   0.50    1.10    --  111.50 -94.00  60.00   54
164  \w    -68.00 -43.00   0.50    1.10    --  -90.00  59.00 179.00   50
165  \w    135.00 161.00   0.50    1.10    --  111.50 125.00  60.00   52
;
_diffrn_measurement_device 'four-circle diffractometer'
_diffrn_measurement_device_type 'XtaLAB Synergy, Dualflex, HyPix'
_diffrn_measurement_method '\w scans'
_diffrn_orient_matrix_type 'CrysAlisPro convention (1999,Acta A55,543-557)'
_diffrn_orient_matrix_UB_11 -0.1485235000
_diffrn_orient_matrix_UB_12 0.1724377000
_diffrn_orient_matrix_UB_13 -0.0254529000
_diffrn_orient_matrix_UB_21 0.0390369000
_diffrn_orient_matrix_UB_22 0.0658024000
_diffrn_orient_matrix_UB_23 0.0727798000
_diffrn_orient_matrix_UB_31 0.1224419000
_diffrn_orient_matrix_UB_32 0.0604520000
_diffrn_orient_matrix_UB_33 -0.0783995000
_diffrn_radiation_monochromator mirror
_diffrn_radiation_probe x-ray
_diffrn_radiation_type 'Cu K\a'
_diffrn_radiation_wavelength 1.54184
_diffrn_reflns_av_R_equivalents 0.0165
_diffrn_reflns_av_unetI/netI 0.0118
_diffrn_reflns_Laue_measured_fraction_full 0.9997
_diffrn_reflns_Laue_measured_fraction_max 0.9914
_diffrn_reflns_limit_h_max 11
_diffrn_reflns_limit_h_min -11
_diffrn_reflns_limit_k_max 11
_diffrn_reflns_limit_k_min -11
_diffrn_reflns_limit_l_max 18
_diffrn_reflns_limit_l_min -18
_diffrn_reflns_number 41856
_diffrn_reflns_point_group_measured_fraction_full 0.9766
_diffrn_reflns_point_group_measured_fraction_max 0.9445
_diffrn_reflns_theta_full 67.6840
_diffrn_reflns_theta_max 79.91
_diffrn_reflns_theta_min 3.15
_diffrn_source 'micro-focus sealed X-ray tube'
_diffrn_source_type 'PhotonJet (Cu) X-ray Source'
_exptl_absorpt_coefficient_mu 0.659
_exptl_absorpt_correction_T_max 1.000
_exptl_absorpt_correction_T_min 0.460
_exptl_absorpt_correction_type gaussian
_exptl_absorpt_process_details
;
CrysAlisPro 1.171.44.92a (Rigaku Oxford Diffraction, 2025)
Numerical absorption correction based on gaussian integration over
a multifaceted crystal model
Empirical absorption correction using spherical harmonics,
implemented in SCALE3 ABSPACK scaling algorithm.
;
_exptl_crystal_colour 'clear colourless'
_exptl_crystal_colour_lustre clear
_exptl_crystal_colour_primary colourless
_exptl_crystal_density_diffrn 1.360
_exptl_crystal_description block
_exptl_crystal_F_000 433.362
_exptl_crystal_size_max 0.224
_exptl_crystal_size_mid 0.195
_exptl_crystal_size_min 0.155
_refine_diff_density_max 0.1462
_refine_diff_density_min -0.0670
_refine_diff_density_rms 0.0177
_refine_ls_abs_structure_details 'Hooft, R.W.W., Straver, L.H., Spek, A.L. (2010). J. Appl. Cryst., 43, 665-668.'
_refine_ls_abs_structure_Flack 0.02(3)
_refine_ls_d_res_high 0.7830
_refine_ls_d_res_low 14.0102
_refine_ls_extinction_coef 0.0039(2)
_refine_ls_extinction_expression Fc^*^=kFc[1+0.001xFc^2^\l^3^/sin(2\q)]^-1/4^
_refine_ls_goodness_of_fit_ref 1.3208
_refine_ls_hydrogen_treatment constr
_refine_ls_matrix_type full
_refine_ls_number_constraints 0
_refine_ls_number_parameters 938
_refine_ls_number_reflns 8315
_refine_ls_number_restraints 3
_refine_ls_restrained_S_all 1.3208
_refine_ls_R_factor_all 0.0143
_refine_ls_R_factor_gt 0.0142
_refine_ls_shift/su_max -0.0008
_refine_ls_shift/su_mean 0.0000
_refine_ls_structure_factor_coef Fsqd
_refine_ls_weighting_details 'w=1/[\s^2^(Fo^2^)+(0.0174P)^2^+0.0128P] where P=(Fo^2^+2Fc^2^)/3'
_refine_ls_weighting_scheme calc
_refine_ls_wR_factor_gt 0.0377
_refine_ls_wR_factor_ref 0.0377
_reflns_Friedel_coverage 0.898
_reflns_limit_h_max 11
_reflns_limit_h_min -11
_reflns_limit_k_max 11
_reflns_limit_k_min -11
_reflns_limit_l_max 18
_reflns_limit_l_min -18
_reflns_number_gt 8241
_reflns_number_total 8315
_reflns_threshold_expression I>=2u(I)
_cod_data_source_file d6cp00273k2.cif
_cod_data_source_block AL020625
_cod_original_sg_symbol_Hall ' P 1'
_cod_database_code 7252086
_chemical_oxdiff_formula 'C30 H20 O2'
_diffrn_oxdiff_digest_od_ed
;

;
_olex2_refinement_description
;
1. Fixed Uiso
 At 1.2 times of:
  All C(H) groups, All C(H,H) groups
;
_olex2_submission_special_instructions 'No special instructions were received'
_oxdiff_exptl_absorpt_empirical_details
;
Empirical correction (ABSPACK) includes:
- Absorption correction using spherical harmonics
- Frame scaling
- Detector area scaling
- B-factor correction
;
_oxdiff_exptl_absorpt_empirical_full_max 1.770
_oxdiff_exptl_absorpt_empirical_full_min 0.678

loop_
_space_group_symop_id
_space_group_symop_operation_xyz
1 x,y,z

loop_
_atom_site_label
_atom_site_type_symbol
_atom_site_fract_x
_atom_site_fract_y
_atom_site_fract_z
_atom_site_U_iso_or_equiv
_atom_site_adp_type
_atom_site_occupancy
_atom_site_refinement_flags_posn
O1 O 0.32898(7) 0.35007(6) 0.62823(4) 0.03931(13) Uani 1.000000 .
O2 O 0.87480(7) 0.39731(7) 0.79521(4) 0.04551(14) Uani 1.000000 .
C1 C 0.25183(9) 0.47318(8) 0.66489(5) 0.02976(14) Uani 1.000000 .
C2 C 0.09922(9) 0.62606(9) 0.63445(5) 0.02862(14) Uani 1.000000 .
C3 C 0.01127(10) 0.66106(10) 0.56029(5) 0.03496(16) Uani 1.000000 .
H3 H 0.0522(14) 0.5716(13) 0.5140(8) 0.062(3) Uani 1.000000 .
C4 C -0.13127(10) 0.81447(10) 0.54610(6) 0.03745(16) Uani 1.000000 .
H4 H -0.2032(14) 0.8470(14) 0.4879(8) 0.068(3) Uani 1.000000 .
C5 C -0.18256(9) 0.92601(10) 0.60669(5) 0.03485(15) Uani 1.000000 .
H5 H -0.2954(12) 1.0434(12) 0.5963(9) 0.065(3) Uani 1.000000 .
C6 C -0.09118(9) 0.89047(9) 0.68119(5) 0.03073(14) Uani 1.000000 .
H6 H -0.1331(12) 0.9801(12) 0.7281(7) 0.055(2) Uani 1.000000 .
C7 C 0.05120(8) 0.73921(8) 0.69485(5) 0.02638(13) Uani 1.000000 .
C8 C 0.17108(8) 0.66248(8) 0.76673(5) 0.02530(13) Uani 1.000000 .
C9 C 0.19291(8) 0.73028(9) 0.83388(5) 0.02678(13) Uani 1.000000 .
C10 C 0.31272(9) 0.61580(9) 0.89576(5) 0.02921(14) Uani 1.000000 .
H10 H 0.3251(12) 0.6561(13) 0.9541(7) 0.053(3) Uani 1.000000 .
C11 C 0.43134(9) 0.45866(9) 0.87710(5) 0.03036(14) Uani 1.000000 .
H11 H 0.5351(12) 0.3826(13) 0.9202(7) 0.060(3) Uani 1.000000 .
C12 C 0.43479(9) 0.40757(8) 0.79532(5) 0.02865(14) Uani 1.000000 .
C13 C 0.29091(8) 0.50240(8) 0.74897(5) 0.02679(13) Uani 1.000000 .
C14 C 0.76306(8) 0.53946(9) 0.78771(5) 0.03336(15) Uani 1.000000 .
C15 C 0.63672(8) 0.62680(9) 0.71880(5) 0.03004(14) Uani 1.000000 .
C16 C 0.61358(9) 0.56256(9) 0.65085(5) 0.03227(15) Uani 1.000000 .
C17 C 0.49526(9) 0.67957(10) 0.58917(5) 0.03456(16) Uani 1.000000 .
H17 H 0.4790(13) 0.6405(14) 0.5285(7) 0.061(3) Uani 1.000000 .
C18 C 0.38094(9) 0.83607(9) 0.61038(5) 0.03411(15) Uani 1.000000 .
H18 H 0.2818(13) 0.9164(12) 0.5647(8) 0.060(3) Uani 1.000000 .
C19 C 0.37855(9) 0.88407(9) 0.69358(5) 0.03107(14) Uani 1.000000 .
C20 C 0.52220(8) 0.78538(8) 0.74048(5) 0.02915(14) Uani 1.000000 .
C21 C 0.57506(9) 0.80672(9) 0.82218(5) 0.03005(14) Uani 1.000000 .
C22 C 0.51291(9) 0.93932(10) 0.86915(6) 0.03617(16) Uani 1.000000 .
H22 H 0.4005(13) 1.0511(12) 0.8519(8) 0.064(3) Uani 1.000000 .
C23 C 0.60280(10) 0.92660(11) 0.93918(6) 0.04077(17) Uani 1.000000 .
H23 H 0.5561(15) 1.0337(14) 0.9753(8) 0.071(3) Uani 1.000000 .
C24 C 0.75059(10) 0.78438(11) 0.96278(6) 0.04102(18) Uani 1.000000 .
H24 H 0.8177(14) 0.7782(15) 1.0177(8) 0.073(3) Uani 1.000000 .
C25 C 0.81127(10) 0.64923(10) 0.91677(6) 0.03810(17) Uani 1.000000 .
H25 H 0.9281(12) 0.5327(12) 0.9346(8) 0.066(3) Uani 1.000000 .
C26 C 0.72219(8) 0.66270(9) 0.84802(5) 0.03180(15) Uani 1.000000 .
C27 C 0.12788(9) 0.91741(9) 0.82917(6) 0.03276(15) Uani 1.000000 .
H27a H -0.0112(12) 0.9817(13) 0.8304(9) 0.059(3) Uani 1.000000 .
H27b H 0.1586(14) 0.9331(13) 0.8940(7) 0.058(3) Uani 1.000000 .
C28 C 0.21324(9) 1.00776(9) 0.73694(6) 0.03554(16) Uani 1.000000 .
H28a H 0.1240(12) 1.0690(12) 0.6837(8) 0.060(3) Uani 1.000000 .
H28b H 0.2280(14) 1.1059(13) 0.7569(9) 0.063(3) Uani 1.000000 .
C29 C 0.68118(10) 0.37568(10) 0.65613(6) 0.03780(17) Uani 1.000000 .
H29a H 0.6520(14) 0.3550(14) 0.5945(8) 0.062(3) Uani 1.000000 .
H29b H 0.8200(12) 0.3139(14) 0.6556(8) 0.062(3) Uani 1.000000 .
C30 C 0.59813(10) 0.28543(9) 0.74941(6) 0.03600(17) Uani 1.000000 .
H30a H 0.6897(12) 0.2192(13) 0.8002(8) 0.058(3) Uani 1.000000 .
H30b H 0.5755(14) 0.1885(12) 0.7308(7) 0.054(3) Uani 1.000000 .
O3 O 0.81522(7) 0.61973(6) 0.19666(4) 0.03897(12) Uani 1.000000 .
O4 O 0.07503(6) 0.66964(6) 0.33979(4) 0.03310(11) Uani 1.000000 .
C31 C 0.82970(9) 0.47538(9) 0.20925(5) 0.03000(14) Uani 1.000000 .
C32 C 0.95566(9) 0.34495(9) 0.15443(5) 0.03062(14) Uani 1.000000 .
C33 C 1.08400(9) 0.35647(11) 0.08141(6) 0.03750(17) Uani 1.000000 .
H33 H 1.1035(15) 0.4717(13) 0.0585(8) 0.066(3) Uani 1.000000 .
C34 C 1.18222(10) 0.21773(11) 0.03803(6) 0.04331(19) Uani 1.000000 .
H34 H 1.2811(14) 0.2259(16) -0.0216(9) 0.082(4) Uani 1.000000 .
C35 C 1.15066(10) 0.07270(11) 0.06920(6) 0.04111(17) Uani 1.000000 .
H35 H 1.2304(14) -0.0362(14) 0.0370(8) 0.074(3) Uani 1.000000 .
C36 C 1.02165(9) 0.06126(10) 0.14431(6) 0.03431(15) Uani 1.000000 .
H36 H 1.0008(12) -0.0529(11) 0.1683(7) 0.055(3) Uani 1.000000 .
C37 C 0.92327(8) 0.19906(9) 0.18722(5) 0.02819(14) Uani 1.000000 .
C38 C 0.78089(8) 0.22781(8) 0.26723(5) 0.02514(13) Uani 1.000000 .
C39 C 0.69033(8) 0.13028(8) 0.31754(5) 0.02549(13) Uani 1.000000 .
C40 C 0.56942(9) 0.19127(8) 0.39480(5) 0.02724(14) Uani 1.000000 .
H40 H 0.5066(12) 0.1136(12) 0.4420(7) 0.054(3) Uani 1.000000 .
C41 C 0.51302(9) 0.35583(8) 0.40644(5) 0.02829(14) Uani 1.000000 .
H41 H 0.4071(13) 0.3997(13) 0.4626(7) 0.057(3) Uani 1.000000 .
C42 C 0.57757(8) 0.46701(8) 0.34105(5) 0.02678(14) Uani 1.000000 .
C43 C 0.72444(8) 0.39361(8) 0.28022(5) 0.02614(13) Uani 1.000000 .
C44 C 0.15383(8) 0.53619(8) 0.31314(5) 0.02472(13) Uani 1.000000 .
C45 C 0.30106(8) 0.49472(7) 0.23585(4) 0.02309(12) Uani 1.000000 .
C46 C 0.39533(8) 0.58880(8) 0.18746(5) 0.02515(13) Uani 1.000000 .
C47 C 0.51861(9) 0.52449(9) 0.11215(5) 0.02765(14) Uani 1.000000 .
H47 H 0.5902(12) 0.5954(12) 0.0675(7) 0.051(2) Uani 1.000000 .
C48 C 0.56979(9) 0.35942(9) 0.10289(5) 0.02705(13) Uani 1.000000 .
H48 H 0.6796(12) 0.3070(13) 0.0506(7) 0.051(2) Uani 1.000000 .
C49 C 0.50210(8) 0.24967(8) 0.16809(5) 0.02437(13) Uani 1.000000 .
C50 C 0.35352(8) 0.32661(7) 0.22797(4) 0.02226(12) Uani 1.000000 .
C51 C 0.24306(8) 0.25529(8) 0.30129(5) 0.02315(13) Uani 1.000000 .
C52 C 0.23952(9) 0.09777(8) 0.32445(5) 0.02811(13) Uani 1.000000 .
H52 H 0.3260(13) 0.0021(12) 0.2882(7) 0.052(2) Uani 1.000000 .
C53 C 0.11621(9) 0.06747(9) 0.39748(5) 0.03218(14) Uani 1.000000 .
H53 H 0.1090(14) -0.0562(11) 0.4161(7) 0.059(3) Uani 1.000000 .
C54 C -0.00186(9) 0.19236(9) 0.44704(5) 0.03321(15) Uani 1.000000 .
H54 H -0.0984(13) 0.1653(14) 0.5039(7) 0.066(3) Uani 1.000000 .
C55 C 0.00030(9) 0.35178(9) 0.42382(5) 0.02994(14) Uani 1.000000 .
H55 H -0.0919(12) 0.4513(12) 0.4619(8) 0.061(3) Uani 1.000000 .
C56 C 0.12296(8) 0.38039(8) 0.35152(5) 0.02429(12) Uani 1.000000 .
C57 C 0.68762(9) -0.00834(8) 0.28133(6) 0.03021(14) Uani 1.000000 .
H57a H 0.8131(12) -0.1106(11) 0.2698(7) 0.050(3) Uani 1.000000 .
H57b H 0.6063(13) -0.0639(12) 0.3363(7) 0.053(3) Uani 1.000000 .
C58 C 0.60970(9) 0.06169(8) 0.18413(5) 0.02949(14) Uani 1.000000 .
H58a H 0.5362(12) -0.0096(11) 0.1828(8) 0.052(3) Uani 1.000000 .
H58b H 0.7132(12) 0.0394(12) 0.1235(7) 0.050(2) Uani 1.000000 .
C59 C 0.39525(10) 0.72518(8) 0.22641(5) 0.03085(15) Uani 1.000000 .
H59a H 0.4713(14) 0.7855(12) 0.1737(7) 0.054(3) Uani 1.000000 .
H59b H 0.2659(14) 0.8200(12) 0.2402(7) 0.055(3) Uani 1.000000 .
C60 C 0.47263(10) 0.65482(9) 0.32406(6) 0.03275(15) Uani 1.000000 .
H60a H 0.3676(13) 0.6821(13) 0.3836(7) 0.058(3) Uani 1.000000 .
H60b H 0.5503(14) 0.7208(12) 0.3226(8) 0.062(3) Uani 1.000000 .

loop_
_atom_site_aniso_label
_atom_site_aniso_U_11
_atom_site_aniso_U_22
_atom_site_aniso_U_33
_atom_site_aniso_U_12
_atom_site_aniso_U_13
_atom_site_aniso_U_23
O1 0.0460(3) 0.0335(3) 0.0357(3) -0.0128(2) -0.0005(2) -0.0134(2)
O2 0.0297(3) 0.0396(3) 0.0507(3) -0.0010(2) -0.0092(2) -0.0046(3)
C1 0.0328(3) 0.0289(3) 0.0257(3) -0.0136(3) 0.0013(3) -0.0057(3)
C2 0.0309(3) 0.0319(3) 0.0248(3) -0.0164(3) -0.0022(3) -0.0037(3)
C3 0.0410(4) 0.0415(4) 0.0281(3) -0.0239(3) -0.0056(3) -0.0030(3)
H3 0.074(7) 0.054(6) 0.067(7) -0.026(5) -0.009(6) -0.024(6)
C4 0.0397(4) 0.0437(4) 0.0332(4) -0.0245(3) -0.0121(3) 0.0045(3)
H4 0.069(7) 0.076(7) 0.062(7) -0.035(6) -0.037(6) 0.014(6)
C5 0.0296(4) 0.0359(4) 0.0366(4) -0.0164(3) -0.0087(3) 0.0046(3)
H5 0.040(5) 0.047(6) 0.098(8) -0.008(5) -0.037(6) 0.006(5)
C6 0.0253(3) 0.0301(3) 0.0339(4) -0.0117(3) -0.0035(3) -0.0024(3)
H6 0.045(6) 0.049(6) 0.062(6) -0.012(5) -0.005(5) -0.016(5)
C7 0.0229(3) 0.0283(3) 0.0263(3) -0.0114(3) -0.0007(2) -0.0037(2)
C8 0.0221(3) 0.0270(3) 0.0240(3) -0.0097(2) 0.0003(2) -0.0049(2)
C9 0.0227(3) 0.0302(3) 0.0254(3) -0.0104(3) 0.0011(2) -0.0072(3)
C10 0.0265(3) 0.0356(3) 0.0236(3) -0.0131(3) -0.0006(3) -0.0050(3)
H10 0.048(6) 0.072(7) 0.050(6) -0.021(5) -0.021(5) -0.022(5)
C11 0.0280(3) 0.0321(3) 0.0242(3) -0.0110(3) -0.0021(3) 0.0003(3)
H11 0.044(6) 0.066(7) 0.054(6) -0.013(5) -0.017(5) 0.000(5)
C12 0.0269(3) 0.0258(3) 0.0251(3) -0.0080(3) -0.0001(3) -0.0012(2)
C13 0.0259(3) 0.0259(3) 0.0242(3) -0.0098(3) 0.0002(3) -0.0033(2)
C14 0.0221(3) 0.0340(4) 0.0327(4) -0.0078(3) -0.0016(3) 0.0013(3)
C15 0.0224(3) 0.0325(3) 0.0277(3) -0.0101(3) 0.0007(3) -0.0006(3)
C16 0.0261(3) 0.0343(4) 0.0275(3) -0.0105(3) 0.0032(3) -0.0025(3)
C17 0.0322(4) 0.0401(4) 0.0259(3) -0.0161(3) 0.0003(3) -0.0005(3)
H17 0.068(7) 0.072(7) 0.045(6) -0.028(6) -0.013(5) -0.008(5)
C18 0.0313(4) 0.0351(4) 0.0304(3) -0.0147(3) -0.0059(3) 0.0047(3)
H18 0.056(6) 0.054(6) 0.062(6) -0.017(5) -0.036(5) 0.014(5)
C19 0.0258(3) 0.0279(3) 0.0343(4) -0.0113(3) -0.0054(3) 0.0026(3)
C20 0.0223(3) 0.0293(3) 0.0298(3) -0.0108(3) -0.0018(3) 0.0015(3)
C21 0.0227(3) 0.0326(3) 0.0316(3) -0.0133(3) -0.0016(3) -0.0003(3)
C22 0.0298(4) 0.0363(4) 0.0418(4) -0.0155(3) -0.0028(3) -0.0056(3)
H22 0.059(6) 0.044(6) 0.072(7) -0.001(5) -0.017(6) -0.013(5)
C23 0.0387(4) 0.0479(5) 0.0413(4) -0.0247(4) -0.0030(3) -0.0075(4)
H23 0.077(8) 0.060(7) 0.085(9) -0.028(6) -0.009(6) -0.033(6)
C24 0.0386(4) 0.0539(5) 0.0344(4) -0.0272(4) -0.0053(3) -0.0003(3)
H24 0.073(7) 0.112(9) 0.055(7) -0.048(7) -0.029(6) -0.011(6)
C25 0.0295(4) 0.0479(4) 0.0329(4) -0.0193(4) -0.0058(3) 0.0048(3)
H25 0.051(6) 0.055(6) 0.068(7) -0.003(5) -0.030(6) 0.009(5)
C26 0.0231(3) 0.0371(4) 0.0296(3) -0.0131(3) -0.0025(3) 0.0017(3)
C27 0.0260(4) 0.0310(3) 0.0393(4) -0.0081(3) -0.0026(3) -0.0120(3)
H27a 0.031(5) 0.047(6) 0.092(9) -0.007(5) -0.003(5) -0.023(6)
H27b 0.084(8) 0.061(6) 0.043(6) -0.031(6) -0.023(5) -0.012(5)
C28 0.0283(3) 0.0258(3) 0.0473(4) -0.0077(3) -0.0087(3) -0.0026(3)
H28a 0.044(6) 0.050(6) 0.069(7) -0.006(5) -0.031(6) 0.009(5)
H28b 0.051(7) 0.041(6) 0.090(9) -0.013(5) -0.010(6) -0.011(6)
C29 0.0308(4) 0.0376(4) 0.0343(4) -0.0081(3) 0.0058(3) -0.0106(3)
H29a 0.055(7) 0.065(7) 0.059(7) -0.019(6) 0.003(6) -0.018(6)
H29b 0.027(5) 0.065(7) 0.070(7) -0.001(5) 0.006(5) -0.020(6)
C30 0.0311(4) 0.0267(3) 0.0365(4) -0.0035(3) -0.0009(3) -0.0038(3)
H30a 0.037(5) 0.054(6) 0.060(7) -0.002(5) -0.009(5) -0.007(5)
H30b 0.059(7) 0.042(6) 0.054(6) -0.017(5) 0.014(5) -0.023(5)
O3 0.0466(3) 0.0329(3) 0.0453(3) -0.0254(2) -0.0107(2) -0.0005(2)
O4 0.0354(3) 0.0226(2) 0.0380(3) -0.00860(19) -0.0014(2) -0.0100(2)
C31 0.0321(3) 0.0302(3) 0.0327(3) -0.0177(3) -0.0105(3) -0.0002(3)
C32 0.0268(3) 0.0347(3) 0.0310(3) -0.0157(3) -0.0077(3) 0.0008(3)
C33 0.0295(4) 0.0442(4) 0.0360(4) -0.0186(3) -0.0067(3) 0.0036(3)
H33 0.078(8) 0.062(7) 0.069(7) -0.050(6) -0.013(6) 0.009(6)
C34 0.0298(4) 0.0519(5) 0.0379(4) -0.0149(4) -0.0008(3) -0.0006(4)
H34 0.053(7) 0.101(10) 0.066(7) -0.033(7) 0.024(6) -0.005(6)
C35 0.0292(4) 0.0458(4) 0.0392(4) -0.0101(3) -0.0002(3) -0.0082(3)
H35 0.052(6) 0.075(7) 0.079(8) -0.008(6) 0.011(6) -0.038(6)
C36 0.0274(3) 0.0346(4) 0.0364(4) -0.0096(3) -0.0032(3) -0.0070(3)
H36 0.051(6) 0.040(5) 0.066(7) -0.014(5) 0.004(5) -0.015(5)
C37 0.0242(3) 0.0299(3) 0.0295(3) -0.0111(3) -0.0061(3) -0.0025(3)
C38 0.0248(3) 0.0252(3) 0.0263(3) -0.0113(3) -0.0061(2) -0.0026(2)
C39 0.0263(3) 0.0220(3) 0.0277(3) -0.0104(2) -0.0065(3) -0.0011(2)
C40 0.0295(3) 0.0256(3) 0.0252(3) -0.0119(3) -0.0065(3) 0.0002(3)
H40 0.041(6) 0.052(6) 0.068(7) -0.030(5) 0.011(5) -0.007(5)
C41 0.0328(3) 0.0284(3) 0.0243(3) -0.0122(3) -0.0064(3) -0.0048(3)
H41 0.054(6) 0.061(7) 0.051(6) -0.018(5) 0.007(5) -0.027(5)
C42 0.0320(3) 0.0256(3) 0.0264(3) -0.0125(3) -0.0089(3) -0.0052(2)
C43 0.0294(3) 0.0258(3) 0.0271(3) -0.0140(3) -0.0083(3) -0.0027(2)
C44 0.0267(3) 0.0203(3) 0.0271(3) -0.0089(2) -0.0051(2) -0.0047(2)
C45 0.0257(3) 0.0203(3) 0.0246(3) -0.0104(2) -0.0061(2) -0.0025(2)
C46 0.0294(3) 0.0218(3) 0.0263(3) -0.0132(3) -0.0079(3) 0.0002(2)
C47 0.0314(3) 0.0306(3) 0.0235(3) -0.0177(3) -0.0057(3) 0.0007(3)
H47 0.058(6) 0.054(6) 0.046(5) -0.036(5) -0.009(5) 0.005(5)
C48 0.0288(3) 0.0335(3) 0.0218(3) -0.0157(3) -0.0033(3) -0.0052(3)
H48 0.040(5) 0.058(6) 0.054(6) -0.022(5) 0.014(5) -0.023(5)
C49 0.0257(3) 0.0256(3) 0.0254(3) -0.0124(3) -0.0036(2) -0.0070(2)
C50 0.0240(3) 0.0212(3) 0.0241(3) -0.0110(2) -0.0044(2) -0.0045(2)
C51 0.0246(3) 0.0214(3) 0.0258(3) -0.0113(2) -0.0044(2) -0.0041(2)
C52 0.0290(3) 0.0223(3) 0.0355(4) -0.0133(3) -0.0040(3) -0.0051(3)
H52 0.059(6) 0.045(5) 0.056(6) -0.023(5) -0.000(5) -0.016(5)
C53 0.0323(3) 0.0281(3) 0.0385(4) -0.0182(3) -0.0055(3) 0.0001(3)
H53 0.083(8) 0.035(5) 0.067(7) -0.041(5) -0.008(6) 0.004(5)
C54 0.0318(4) 0.0350(4) 0.0338(4) -0.0190(3) -0.0013(3) -0.0022(3)
H54 0.061(7) 0.083(8) 0.058(6) -0.049(6) 0.029(6) -0.019(6)
C55 0.0282(3) 0.0320(3) 0.0301(3) -0.0145(3) -0.0004(3) -0.0064(3)
H55 0.048(6) 0.048(6) 0.073(7) -0.013(5) 0.017(5) -0.026(5)
C56 0.0241(3) 0.0231(3) 0.0262(3) -0.0105(2) -0.0034(2) -0.0044(2)
C57 0.0295(3) 0.0213(3) 0.0387(4) -0.0094(3) -0.0059(3) -0.0051(3)
H57a 0.045(6) 0.031(5) 0.070(7) -0.002(5) -0.013(5) -0.023(5)
H57b 0.053(6) 0.050(6) 0.056(6) -0.033(5) 0.006(5) -0.001(5)
C58 0.0290(3) 0.0272(3) 0.0352(4) -0.0118(3) -0.0017(3) -0.0124(3)
H58a 0.048(6) 0.036(5) 0.082(8) -0.021(5) -0.011(5) -0.019(5)
H58b 0.041(5) 0.060(6) 0.044(6) -0.018(5) 0.007(5) -0.018(5)
C59 0.0378(4) 0.0208(3) 0.0377(4) -0.0146(3) -0.0118(3) -0.0013(3)
H59a 0.078(7) 0.055(6) 0.050(6) -0.051(6) -0.013(5) -0.001(5)
H59b 0.064(7) 0.027(5) 0.066(7) -0.006(5) -0.020(6) -0.009(5)
C60 0.0389(4) 0.0258(3) 0.0384(4) -0.0125(3) -0.0110(3) -0.0098(3)
H60a 0.055(6) 0.059(7) 0.056(7) -0.012(5) -0.004(6) -0.026(6)
H60b 0.076(7) 0.047(6) 0.088(8) -0.036(6) -0.037(6) -0.010(6)

loop_
_atom_type_symbol
_atom_type_scat_dispersion_real
_atom_type_scat_dispersion_imag
_atom_type_scat_source
_atom_type_scat_dispersion_source
C 0.01920 0.00962 'NoSpherA2: Chem.Sci. 2021, DOI:10.1039/D0SC05526C' 'Henke, Gullikson and Davis, At. Data and Nucl. Data Tables, 1993, 54, 2'
H 0.00000 0.00000 'NoSpherA2: Chem.Sci. 2021, DOI:10.1039/D0SC05526C' 'Henke, Gullikson and Davis, At. Data and Nucl. Data Tables, 1993, 54, 2'
O 0.05239 0.03377 'NoSpherA2: Chem.Sci. 2021, DOI:10.1039/D0SC05526C' 'Henke, Gullikson and Davis, At. Data and Nucl. Data Tables, 1993, 54, 2'

loop_
_exptl_crystal_face_index_h
_exptl_crystal_face_index_k
_exptl_crystal_face_index_l
_exptl_crystal_face_perp_dist
-1 5 4 0.0641
3 5 -2 0.0866
-4 0 6 0.1278
1 -5 -3 0.0922
3 -3 -5 0.0887
3 3 -5 0.0773
5 0 -1 0.1027
-5 0 1 0.1085
3 -2 3 0.1050
0 -4 5 0.1269
-4 -3 5 0.1211
-4 -1 -8 0.0813
-6 -3 -2 0.0983
1 1 -8 0.0595
4 2 9 0.1144
0 0 9 0.1266
1 0 -9 0.0541
-5 -5 -2 0.0885
3 4 8 0.0880
5 5 3 0.0924
0 2 9 0.1023
-4 -5 -7 0.0853
-6 -1 -3 0.0986
0 2 -8 0.0575
-4 -5 1 0.1037
1 -3 -8 0.0704
0 -5 -5 0.0840

loop_
_geom_angle_atom_site_label_1
_geom_angle_atom_site_label_2
_geom_angle_atom_site_label_3
_geom_angle
_geom_angle_site_symmetry_1
_geom_angle_site_symmetry_3
_geom_angle_publ_flag
C2 C1 O1 126.96(6) . . ?
C13 C1 O1 127.34(7) . . ?
C13 C1 C2 105.69(5) . . ?
C3 C2 C1 128.68(7) . . ?
C7 C2 C1 108.94(6) . . ?
C7 C2 C3 122.38(7) . . ?
C4 C3 C2 118.19(7) . . ?
C5 C4 C3 120.05(7) . . ?
C6 C5 C4 121.41(7) . . ?
C7 C6 C5 118.66(7) . . ?
C6 C7 C2 119.29(6) . . ?
C8 C7 C2 108.52(6) . . ?
C8 C7 C6 132.17(6) . . ?
C9 C8 C7 131.13(6) . . ?
C13 C8 C7 108.09(5) . . ?
C13 C8 C9 120.16(6) . . ?
C10 C9 C8 115.50(6) . . ?
C27 C9 C8 123.91(6) . . ?
C27 C9 C10 119.15(6) . . ?
C11 C10 C9 122.13(6) . . ?
C12 C11 C10 120.81(6) . . ?
C13 C12 C11 115.36(6) . . ?
C30 C12 C11 121.12(6) . . ?
C30 C12 C13 122.12(6) . . ?
C8 C13 C1 108.76(6) . . ?
C12 C13 C1 128.04(6) . . ?
C12 C13 C8 122.38(6) . . ?
C15 C14 O2 128.10(7) . . ?
C26 C14 O2 126.51(7) . . ?
C26 C14 C15 105.38(6) . . ?
C16 C15 C14 128.24(6) . . ?
C20 C15 C14 108.92(6) . . ?
C20 C15 C16 122.36(6) . . ?
C17 C16 C15 115.52(7) . . ?
C29 C16 C15 121.98(7) . . ?
C29 C16 C17 121.27(7) . . ?
C18 C17 C16 120.74(7) . . ?
C19 C18 C17 122.06(7) . . ?
C20 C19 C18 115.46(7) . . ?
C28 C19 C18 119.06(6) . . ?
C28 C19 C20 124.06(7) . . ?
C19 C20 C15 120.20(7) . . ?
C21 C20 C15 108.21(6) . . ?
C21 C20 C19 131.25(6) . . ?
C22 C21 C20 132.37(7) . . ?
C26 C21 C20 108.37(6) . . ?
C26 C21 C22 119.14(7) . . ?
C23 C22 C21 118.53(7) . . ?
C24 C23 C22 121.74(8) . . ?
C25 C24 C23 119.71(8) . . ?
C26 C25 C24 118.20(7) . . ?
C21 C26 C14 108.95(6) . . ?
C25 C26 C14 128.36(7) . . ?
C25 C26 C21 122.65(7) . . ?
C28 C27 C9 112.53(6) . . ?
C27 C28 C19 111.96(6) . . ?
C30 C29 C16 112.12(6) . . ?
C29 C30 C12 112.68(6) . . ?
C32 C31 O3 126.59(7) . . ?
C43 C31 O3 127.81(7) . . ?
C43 C31 C32 105.59(6) . . ?
C33 C32 C31 128.61(7) . . ?
C37 C32 C31 108.83(6) . . ?
C37 C32 C33 122.55(7) . . ?
C34 C33 C32 117.90(8) . . ?
C35 C34 C33 120.20(8) . . ?
C36 C35 C34 121.49(8) . . ?
C37 C36 C35 118.48(8) . . ?
C36 C37 C32 119.36(7) . . ?
C38 C37 C32 108.51(6) . . ?
C38 C37 C36 132.12(7) . . ?
C39 C38 C37 131.03(6) . . ?
C43 C38 C37 108.19(6) . . ?
C43 C38 C39 120.21(6) . . ?
C40 C39 C38 115.66(6) . . ?
C57 C39 C38 123.68(6) . . ?
C57 C39 C40 119.22(6) . . ?
C41 C40 C39 122.09(7) . . ?
C42 C41 C40 120.53(7) . . ?
C43 C42 C41 115.82(6) . . ?
C60 C42 C41 120.95(6) . . ?
C60 C42 C43 121.90(6) . . ?
C38 C43 C31 108.81(6) . . ?
C42 C43 C31 128.36(6) . . ?
C42 C43 C38 122.16(6) . . ?
C45 C44 O4 127.35(6) . . ?
C56 C44 O4 127.00(6) . . ?
C56 C44 C45 105.65(5) . . ?
C46 C45 C44 128.08(6) . . ?
C50 C45 C44 108.87(5) . . ?
C50 C45 C46 122.28(6) . . ?
C47 C46 C45 115.32(6) . . ?
C59 C46 C45 122.25(6) . . ?
C59 C46 C47 120.95(6) . . ?
C48 C47 C46 120.87(6) . . ?
C49 C48 C47 122.13(6) . . ?
C50 C49 C48 115.43(6) . . ?
C58 C49 C48 119.24(6) . . ?
C58 C49 C50 123.88(6) . . ?
C49 C50 C45 120.39(6) . . ?
C51 C50 C45 107.96(5) . . ?
C51 C50 C49 130.97(6) . . ?
C52 C51 C50 131.85(6) . . ?
C56 C51 C50 108.79(5) . . ?
C56 C51 C52 119.36(6) . . ?
C53 C52 C51 118.92(7) . . ?
C54 C53 C52 121.20(7) . . ?
C55 C54 C53 120.23(7) . . ?
C56 C55 C54 118.10(6) . . ?
C51 C56 C44 108.71(6) . . ?
C55 C56 C44 129.11(6) . . ?
C55 C56 C51 122.18(6) . . ?
C58 C57 C39 111.82(6) . . ?
C57 C58 C49 112.32(5) . . ?
C60 C59 C46 112.79(5) . . ?
C59 C60 C42 112.46(5) . . ?

loop_
_geom_bond_atom_site_label_1
_geom_bond_atom_site_label_2
_geom_bond_distance
_geom_bond_site_symmetry_2
_geom_bond_publ_flag
O1 C1 1.2185(8) . ?
O2 C14 1.2156(9) . ?
C1 C2 1.4861(10) . ?
C1 C13 1.4895(9) . ?
C2 C3 1.3817(10) . ?
C2 C7 1.4057(9) . ?
C3 C4 1.3987(11) . ?
C4 C5 1.3917(11) . ?
C5 C6 1.4051(10) . ?
C6 C7 1.3868(9) . ?
C7 C8 1.4864(9) . ?
C8 C9 1.3979(9) . ?
C8 C13 1.4133(9) . ?
C9 C10 1.4083(9) . ?
C9 C27 1.5137(10) . ?
C10 C11 1.3949(10) . ?
C11 C12 1.4022(10) . ?
C12 C13 1.3935(9) . ?
C12 C30 1.5115(9) . ?
C14 C15 1.4900(9) . ?
C14 C26 1.4912(11) . ?
C15 C16 1.3916(11) . ?
C15 C20 1.4110(10) . ?
C16 C17 1.4039(10) . ?
C16 C29 1.5076(10) . ?
C17 C18 1.3939(11) . ?
C18 C19 1.4097(11) . ?
C19 C20 1.3989(9) . ?
C19 C28 1.5113(10) . ?
C20 C21 1.4869(10) . ?
C21 C22 1.3878(11) . ?
C21 C26 1.4066(9) . ?
C22 C23 1.4058(11) . ?
C23 C24 1.3955(12) . ?
C24 C25 1.3996(12) . ?
C25 C26 1.3822(10) . ?
C27 C28 1.5845(11) . ?
C29 C30 1.5832(11) . ?
O3 C31 1.2201(9) . ?
O4 C44 1.2186(8) . ?
C31 C32 1.4882(10) . ?
C31 C43 1.4890(10) . ?
C32 C33 1.3806(11) . ?
C32 C37 1.4065(10) . ?
C33 C34 1.3975(12) . ?
C34 C35 1.3948(13) . ?
C35 C36 1.4016(11) . ?
C36 C37 1.3873(10) . ?
C37 C38 1.4837(10) . ?
C38 C39 1.3970(10) . ?
C38 C43 1.4112(9) . ?
C39 C40 1.4072(10) . ?
C39 C57 1.5138(9) . ?
C40 C41 1.3937(9) . ?
C41 C42 1.4029(10) . ?
C42 C43 1.3893(10) . ?
C42 C60 1.5079(9) . ?
C44 C45 1.4887(9) . ?
C44 C56 1.4867(9) . ?
C45 C46 1.3925(9) . ?
C45 C50 1.4121(8) . ?
C46 C47 1.4032(10) . ?
C46 C59 1.5076(9) . ?
C47 C48 1.3942(10) . ?
C48 C49 1.4085(10) . ?
C49 C50 1.3981(9) . ?
C49 C58 1.5128(9) . ?
C50 C51 1.4825(9) . ?
C51 C52 1.3848(9) . ?
C51 C56 1.4058(9) . ?
C52 C53 1.3978(11) . ?
C53 C54 1.3942(10) . ?
C54 C55 1.3964(10) . ?
C55 C56 1.3831(10) . ?
C57 C58 1.5853(10) . ?
C59 C60 1.5889(10) . ?

loop_
_exptl_oxdiff_crystal_face_indexfrac_h
_exptl_oxdiff_crystal_face_indexfrac_k
_exptl_oxdiff_crystal_face_indexfrac_l
_exptl_oxdiff_crystal_face_x
_exptl_oxdiff_crystal_face_y
_exptl_oxdiff_crystal_face_z
-0.5243 4.7931 4.0789 0.8006 0.5918 -0.0942
3.3226 4.8474 -2.1742 0.3977 0.2904 0.8703
-3.5475 -0.0889 5.7402 0.3654 0.2734 -0.8898
0.5619 -4.9294 -2.8091 -0.8620 -0.5069 -0.0090
2.5836 -2.7349 -4.8079 -0.7329 -0.4290 0.5280
3.0381 3.2192 -5.1572 0.2352 -0.0449 0.9709
5.0683 0.2033 -0.9228 -0.6942 0.1441 0.7052
-5.0428 -0.0506 0.6927 0.7226 -0.1498 -0.6748
3.2402 -2.4189 3.1988 -0.9798 0.2001 -0.0003
0.3002 -3.5567 5.2501 -0.7915 0.1598 -0.5899
-3.6239 -2.9240 4.7901 -0.0879 0.0148 -0.9960
-4.1880 -1.1091 -7.5100 0.6219 -0.7830 0.0089
-5.7364 -2.7846 -1.5899 0.4123 -0.5229 -0.7461
0.8466 0.8795 -8.4316 0.2405 -0.5227 0.8179
3.7995 2.1326 8.5068 -0.4131 0.9078 -0.0728
0.2493 -0.1930 9.0622 -0.3010 0.6566 -0.6916
1.0767 -0.1867 -8.6571 0.0282 -0.6003 0.7993
-5.1859 -4.6684 -2.4345 0.0272 -0.6868 -0.7263
2.5119 4.1646 8.4378 0.1303 0.9862 -0.1022
4.7863 5.1391 2.9547 0.1001 0.7400 0.6651
0.1262 2.0735 9.1728 0.1053 0.8090 -0.5783
-3.8399 -5.0157 -6.5602 -0.1276 -0.9574 -0.2591
-5.5012 -1.1151 -2.8616 0.6976 -0.4964 -0.5166
-0.0900 2.1308 -7.5382 0.5727 -0.4119 0.7088
-4.3421 -4.5678 1.3056 -0.1760 -0.3751 -0.9101
1.0817 -2.8653 -7.5384 -0.4629 -0.6950 0.5502
-0.3817 -5.1683 -4.7443 -0.7138 -0.7003 0.0128
